data_7107983
loop_
_publ_author_name
'Michael Lipschutz'
'T.Don Tilley'

_publ_section_title
;
 Synthesis and reactivity of a conveniently prepared two-coordinate
 bis(amido) nickel(II) complex
;
_journal_name_full Chem.Commun.
_journal_page_first 7146
_journal_paper_doi 10.1039/c2cc32974c
_journal_volume 48
_journal_year 2012
_chemical_formula_sum 'C24 H34 N2'
_chemical_formula_weight 350.53
_chemical_name_common diazo-bis-DIPP
_chemical_name_systematic
;
?
;
_space_group_IT_number 15
_symmetry_cell_setting monoclinic
_symmetry_space_group_name_Hall '-C 2yc'
_symmetry_space_group_name_H-M 'C 1 2/c 1'
_atom_sites_solution_hydrogens geom
_atom_sites_solution_primary direct
_atom_sites_solution_secondary difmap
_audit_creation_method SHELXL-97
_cell_angle_alpha 90.00
_cell_angle_beta 100.003(2)
_cell_angle_gamma 90.00
_cell_formula_units_Z 4
_cell_length_a 16.2978(9)
_cell_length_b 9.4465(5)
_cell_length_c 13.7560(8)
_cell_measurement_reflns_used 6143
_cell_measurement_temperature 100(2)
_cell_measurement_theta_max 25.37
_cell_measurement_theta_min 2.50
_cell_volume 2085.6(2)
_computing_cell_refinement 'Bruker SAINT'
_computing_data_collection 'Bruker APEX2'
_computing_data_reduction 'Bruker SAINT'
_computing_molecular_graphics ORTEP32
_computing_publication_material WinGX
_computing_structure_refinement 'SHELXL-97 (Sheldrick, 2008)'
_computing_structure_solution SIR-97
_diffrn_ambient_temperature 100(2)
_diffrn_detector_area_resol_mean 8.366
_diffrn_measured_fraction_theta_full 0.998
_diffrn_measured_fraction_theta_max 0.997
_diffrn_measurement_device_type 'Bruker APEX-II CCD'
_diffrn_measurement_method 'phi and omega scans'
_diffrn_radiation_monochromator 'QUAZAR multilayer mirrors'
_diffrn_radiation_source 'microfocus sealed tube'
_diffrn_radiation_type MoK\a
_diffrn_radiation_wavelength 0.71073
_diffrn_reflns_av_R_equivalents 0.0448
_diffrn_reflns_av_sigmaI/netI 0.0324
_diffrn_reflns_limit_h_max 19
_diffrn_reflns_limit_h_min -19
_diffrn_reflns_limit_k_max 11
_diffrn_reflns_limit_k_min -11
_diffrn_reflns_limit_l_max 16
_diffrn_reflns_limit_l_min -16
_diffrn_reflns_number 13521
_diffrn_reflns_theta_full 25.00
_diffrn_reflns_theta_max 25.37
_diffrn_reflns_theta_min 2.50
_exptl_absorpt_coefficient_mu 0.065
_exptl_absorpt_correction_T_max 0.9974
_exptl_absorpt_correction_T_min 0.9904
_exptl_absorpt_correction_type multi-scan
_exptl_absorpt_process_details SADABS
_exptl_crystal_colour orange
_exptl_crystal_density_diffrn 1.116
_exptl_crystal_density_method 'not measured'
_exptl_crystal_description plate
_exptl_crystal_F_000 768
_exptl_crystal_size_max 0.15
_exptl_crystal_size_mid 0.06
_exptl_crystal_size_min 0.04
_refine_diff_density_max 0.177
_refine_diff_density_min -0.180
_refine_diff_density_rms 0.039
_refine_ls_extinction_method none
_refine_ls_goodness_of_fit_ref 1.026
_refine_ls_hydrogen_treatment constr
_refine_ls_matrix_type full
_refine_ls_number_parameters 122
_refine_ls_number_reflns 1914
_refine_ls_number_restraints 0
_refine_ls_restrained_S_all 1.026
_refine_ls_R_factor_all 0.0553
_refine_ls_R_factor_gt 0.0392
_refine_ls_shift/su_max 0.001
_refine_ls_shift/su_mean 0.000
_refine_ls_structure_factor_coef Fsqd
_refine_ls_weighting_details 'calc w=1/[\s^2^(Fo^2^)+(0.0412P)^2^+1.5696P] where P=(Fo^2^+2Fc^2^)/3'
_refine_ls_weighting_scheme calc
_refine_ls_wR_factor_gt 0.0901
_refine_ls_wR_factor_ref 0.0991
_reflns_number_gt 1482
_reflns_number_total 1914
_reflns_threshold_expression >2sigma(I)
_cod_data_source_file c2cc32974c.txt
_cod_data_source_block shelxl_e
_cod_original_sg_symbol_H-M C2/c
_cod_database_code 7107983

loop_
_symmetry_equiv_pos_as_xyz
'x, y, z'
'-x, y, -z+1/2'
'x+1/2, y+1/2, z'
'-x+1/2, y+1/2, -z+1/2'
'-x, -y, -z'
'x, -y, z-1/2'
'-x+1/2, -y+1/2, -z'
'x+1/2, -y+1/2, z-1/2'

loop_
_atom_site_label
_atom_site_type_symbol
_atom_site_fract_x
_atom_site_fract_y
_atom_site_fract_z
_atom_site_U_iso_or_equiv
_atom_site_adp_type
_atom_site_occupancy
_atom_site_symmetry_multiplicity
_atom_site_calc_flag
_atom_site_refinement_flags
C1 C 0.90486(8) 0.02887(14) 0.16366(10) 0.0147(3) Uani 1 1 d .
C2 C 0.83367(9) -0.05911(14) 0.15348(10) 0.0166(3) Uani 1 1 d .
C3 C 0.77470(9) -0.04721(15) 0.06807(10) 0.0203(3) Uani 1 1 d .
H3 H 0.7278 -0.1085 0.0583 0.024 Uiso 1 1 calc R
C4 C 0.78326(9) 0.05285(15) -0.00321(11) 0.0213(3) Uani 1 1 d .
H4 H 0.7425 0.0594 -0.0615 0.026 Uiso 1 1 calc R
C5 C 0.85109(9) 0.14306(15) 0.01059(10) 0.0190(3) Uani 1 1 d .
H5 H 0.8550 0.2135 -0.0377 0.023 Uiso 1 1 calc R
C6 C 0.91399(8) 0.13390(14) 0.09322(10) 0.0159(3) Uani 1 1 d .
C7 C 0.98529(9) 0.24057(14) 0.10311(10) 0.0173(3) Uani 1 1 d .
H7 H 1.0221 0.2244 0.1683 0.021 Uiso 1 1 calc R
C8 C 1.03745(9) 0.21755(17) 0.02230(12) 0.0253(4) Uani 1 1 d .
H8A H 1.0628 0.1232 0.0296 0.038 Uiso 1 1 calc R
H8B H 1.0814 0.2895 0.0281 0.038 Uiso 1 1 calc R
H8C H 1.0017 0.2252 -0.0425 0.038 Uiso 1 1 calc R
C9 C 0.95281(10) 0.39315(15) 0.10157(12) 0.0261(4) Uani 1 1 d .
H9A H 1.0000 0.4589 0.1118 0.039 Uiso 1 1 calc R
H9B H 0.9200 0.4056 0.1543 0.039 Uiso 1 1 calc R
H9C H 0.9176 0.4124 0.0376 0.039 Uiso 1 1 calc R
C10 C 0.82490(9) -0.16640(15) 0.23348(11) 0.0196(3) Uani 1 1 d .
H10 H 0.8507 -0.1243 0.2983 0.023 Uiso 1 1 calc R
C11 C 0.87277(10) -0.30181(16) 0.21919(13) 0.0305(4) Uani 1 1 d .
H11A H 0.8475 -0.3475 0.1573 0.046 Uiso 1 1 calc R
H11B H 0.8706 -0.3664 0.2744 0.046 Uiso 1 1 calc R
H11C H 0.9309 -0.2783 0.2167 0.046 Uiso 1 1 calc R
C12 C 0.73467(10) -0.20309(17) 0.23931(12) 0.0275(4) Uani 1 1 d .
H12A H 0.7105 -0.2587 0.1812 0.041 Uiso 1 1 calc R
H12B H 0.7026 -0.1157 0.2413 0.041 Uiso 1 1 calc R
H12C H 0.7330 -0.2585 0.2992 0.041 Uiso 1 1 calc R
N1 N 0.96233(7) 0.01661(11) 0.25487(8) 0.0159(3) Uani 1 1 d .

loop_
_atom_site_aniso_label
_atom_site_aniso_U_11
_atom_site_aniso_U_22
_atom_site_aniso_U_33
_atom_site_aniso_U_23
_atom_site_aniso_U_13
_atom_site_aniso_U_12
C1 0.0142(7) 0.0142(7) 0.0160(7) -0.0030(5) 0.0031(6) 0.0026(5)
C2 0.0167(7) 0.0146(7) 0.0197(7) -0.0033(6) 0.0063(6) 0.0024(6)
C3 0.0159(8) 0.0209(8) 0.0241(8) -0.0034(6) 0.0036(6) -0.0033(6)
C4 0.0186(8) 0.0242(8) 0.0197(8) -0.0013(6) -0.0007(6) 0.0027(6)
C5 0.0216(8) 0.0174(7) 0.0185(8) 0.0020(6) 0.0045(6) 0.0031(6)
C6 0.0160(7) 0.0141(7) 0.0180(7) -0.0030(6) 0.0047(6) 0.0028(6)
C7 0.0169(8) 0.0160(7) 0.0192(7) 0.0016(6) 0.0037(6) 0.0005(6)
C8 0.0204(8) 0.0277(9) 0.0291(9) -0.0016(7) 0.0082(7) -0.0031(7)
C9 0.0244(9) 0.0182(8) 0.0372(9) 0.0011(7) 0.0090(7) -0.0012(6)
C10 0.0215(8) 0.0186(8) 0.0184(7) -0.0001(6) 0.0028(6) -0.0037(6)
C11 0.0295(9) 0.0227(8) 0.0402(10) 0.0069(7) 0.0086(8) 0.0021(7)
C12 0.0260(9) 0.0287(9) 0.0292(9) 0.0041(7) 0.0085(7) -0.0030(7)
N1 0.0160(6) 0.0119(6) 0.0192(6) -0.0001(5) 0.0013(5) -0.0017(5)

loop_
_atom_type_symbol
_atom_type_description
_atom_type_scat_dispersion_real
_atom_type_scat_dispersion_imag
_atom_type_scat_source
C C 0.0033 0.0016 'International Tables Vol C Tables 4.2.6.8 and 6.1.1.4'
H H 0.0000 0.0000 'International Tables Vol C Tables 4.2.6.8 and 6.1.1.4'
N N 0.0061 0.0033 'International Tables Vol C Tables 4.2.6.8 and 6.1.1.4'
O O 0.0106 0.0060 'International Tables Vol C Tables 4.2.6.8 and 6.1.1.4'
Ni Ni 0.3393 1.1124 'International Tables Vol C Tables 4.2.6.8 and 6.1.1.4'

loop_
_geom_angle_atom_site_label_1
_geom_angle_atom_site_label_2
_geom_angle_atom_site_label_3
_geom_angle
_geom_angle_site_symmetry_1
C6 C1 C2 121.82(12) .
C6 C1 N1 121.75(12) .
C2 C1 N1 116.05(12) .
C3 C2 C1 118.16(13) .
C3 C2 C10 121.90(13) .
C1 C2 C10 119.90(12) .
C2 C3 C4 120.95(13) .
C2 C3 H3 119.5 .
C4 C3 H3 119.5 .
C5 C4 C3 119.96(13) .
C5 C4 H4 120.0 .
C3 C4 H4 120.0 .
C4 C5 C6 122.05(13) .
C4 C5 H5 119.0 .
C6 C5 H5 119.0 .
C5 C6 C1 116.90(12) .
C5 C6 C7 118.17(12) .
C1 C6 C7 124.88(12) .
C6 C7 C8 110.64(11) .
C6 C7 C9 111.31(11) .
C8 C7 C9 110.98(12) .
C6 C7 H7 107.9 .
C8 C7 H7 107.9 .
C9 C7 H7 107.9 .
C7 C8 H8A 109.5 .
C7 C8 H8B 109.5 .
H8A C8 H8B 109.5 .
C7 C8 H8C 109.5 .
H8A C8 H8C 109.5 .
H8B C8 H8C 109.5 .
C7 C9 H9A 109.5 .
C7 C9 H9B 109.5 .
H9A C9 H9B 109.5 .
C7 C9 H9C 109.5 .
H9A C9 H9C 109.5 .
H9B C9 H9C 109.5 .
C2 C10 C12 113.69(12) .
C2 C10 C11 110.51(12) .
C12 C10 C11 109.55(12) .
C2 C10 H10 107.6 .
C12 C10 H10 107.6 .
C11 C10 H10 107.6 .
C10 C11 H11A 109.5 .
C10 C11 H11B 109.5 .
H11A C11 H11B 109.5 .
C10 C11 H11C 109.5 .
H11A C11 H11C 109.5 .
H11B C11 H11C 109.5 .
C10 C12 H12A 109.5 .
C10 C12 H12B 109.5 .
H12A C12 H12B 109.5 .
C10 C12 H12C 109.5 .
H12A C12 H12C 109.5 .
H12B C12 H12C 109.5 .
N1 N1 C1 114.09(14) 2_755

loop_
_geom_bond_atom_site_label_1
_geom_bond_atom_site_label_2
_geom_bond_distance
_geom_bond_site_symmetry_2
C1 C6 1.4126(19) .
C1 C2 1.4142(19) .
C1 N1 1.4342(17) .
C2 C3 1.387(2) .
C2 C10 1.5210(19) .
C3 C4 1.386(2) .
C3 H3 0.9500 .
C4 C5 1.382(2) .
C4 H4 0.9500 .
C5 C6 1.395(2) .
C5 H5 0.9500 .
C6 C7 1.5263(19) .
C7 C8 1.528(2) .
C7 C9 1.534(2) .
C7 H7 1.0000 .
C8 H8A 0.9800 .
C8 H8B 0.9800 .
C8 H8C 0.9800 .
C9 H9A 0.9800 .
C9 H9B 0.9800 .
C9 H9C 0.9800 .
C10 C12 1.527(2) .
C10 C11 1.529(2) .
C10 H10 1.0000 .
C11 H11A 0.9800 .
C11 H11B 0.9800 .
C11 H11C 0.9800 .
C12 H12A 0.9800 .
C12 H12B 0.9800 .
C12 H12C 0.9800 .
N1 N1 1.258(2) 2_755
